data_4501659
loop_
_publ_author_name
'Li, Cheng-Peng'
'Zhao, Xiao-Hu'
'Chen, Xu-Dong'
'Yu, Qian'
'Du, Miao'

_publ_section_title
;
 Metal-Involved Solvothermal Interconversions of Pyrazinyl Substituted
 Azole Derivatives: Controllability and Mechanism
;
_journal_issue 12
_journal_name_full 'Crystal Growth &amp; Design'
_journal_page_first 5034
_journal_paper_doi 10.1021/cg100200b
_journal_volume 10
_journal_year 2010
_chemical_formula_sum 'C22 H16 Co N18 S2'
_chemical_formula_weight 655.58
_chemical_name_systematic
; 
 ? 
;
_space_group_IT_number 14
_symmetry_cell_setting monoclinic
_symmetry_space_group_name_Hall '-P 2ybc'
_symmetry_space_group_name_H-M 'P 1 21/c 1'
_atom_sites_solution_hydrogens geom
_atom_sites_solution_primary direct
_atom_sites_solution_secondary difmap
_audit_creation_method SHELXL-97
_cell_angle_alpha 90.00
_cell_angle_beta 98.041(3)
_cell_angle_gamma 90.00
_cell_formula_units_Z 2
_cell_length_a 9.146(2)
_cell_length_b 9.251(2)
_cell_length_c 15.856(4)
_cell_measurement_reflns_used 1707
_cell_measurement_temperature 296(2)
_cell_measurement_theta_max 23.99
_cell_measurement_theta_min 2.56
_cell_volume 1328.4(5)
_computing_cell_refinement 'Bruker APEX II'
_computing_data_collection 'Bruker APEX II'
_computing_data_reduction 'Bruker SAINT'
_computing_molecular_graphics 'Bruker SHELXTL'
_computing_publication_material 'Bruker SHELXTL'
_computing_structure_refinement 'SHELXL-97 (Sheldrick, 1997)'
_computing_structure_solution 'SHELXS-97 (Sheldrick, 1990)'
_diffrn_ambient_temperature 296(2)
_diffrn_measured_fraction_theta_full 0.998
_diffrn_measured_fraction_theta_max 0.998
_diffrn_measurement_device_type 'APEX II CCD area detector'
_diffrn_measurement_method 'phi and omega scans'
_diffrn_radiation_monochromator graphite
_diffrn_radiation_source 'fine-focus sealed tube'
_diffrn_radiation_type MoK\a
_diffrn_radiation_wavelength 0.71073
_diffrn_reflns_av_R_equivalents 0.0203
_diffrn_reflns_av_sigmaI/netI 0.0287
_diffrn_reflns_limit_h_max 9
_diffrn_reflns_limit_h_min -10
_diffrn_reflns_limit_k_max 10
_diffrn_reflns_limit_k_min -11
_diffrn_reflns_limit_l_max 18
_diffrn_reflns_limit_l_min -9
_diffrn_reflns_number 5646
_diffrn_reflns_theta_full 25.03
_diffrn_reflns_theta_max 25.03
_diffrn_reflns_theta_min 2.25
_exptl_absorpt_coefficient_mu 0.857
_exptl_absorpt_correction_T_max 1.000000
_exptl_absorpt_correction_T_min 0.764965
_exptl_absorpt_correction_type multi-scan
_exptl_absorpt_process_details SADABS
_exptl_crystal_colour Red
_exptl_crystal_density_diffrn 1.639
_exptl_crystal_density_meas ?
_exptl_crystal_density_method 'not measured'
_exptl_crystal_description Block
_exptl_crystal_F_000 666
_exptl_crystal_size_max 0.24
_exptl_crystal_size_mid 0.18
_exptl_crystal_size_min 0.14
_refine_diff_density_max 0.264
_refine_diff_density_min -0.188
_refine_diff_density_rms 0.042
_refine_ls_extinction_method none
_refine_ls_goodness_of_fit_ref 1.060
_refine_ls_hydrogen_treatment constr
_refine_ls_matrix_type full
_refine_ls_number_parameters 196
_refine_ls_number_reflns 2341
_refine_ls_number_restraints 0
_refine_ls_restrained_S_all 1.059
_refine_ls_R_factor_all 0.0395
_refine_ls_R_factor_gt 0.0289
_refine_ls_shift/su_max 0.000
_refine_ls_shift/su_mean 0.000
_refine_ls_structure_factor_coef Fsqd
_refine_ls_weighting_details 'calc w=1/[\s^2^(Fo^2^)+(0.0342P)^2^+0.3800P] where P=(Fo^2^+2Fc^2^)/3'
_refine_ls_weighting_scheme calc
_refine_ls_wR_factor_gt 0.0699
_refine_ls_wR_factor_ref 0.0736
_reflns_number_gt 1936
_reflns_number_total 2341
_reflns_threshold_expression >2sigma(I)
_cod_data_source_file cg100200b_si_002.cif
_cod_data_source_block 7
_cod_depositor_comments
;
The following automatic conversions were performed:

'_symmetry_cell_setting' value 'Monoclinic' changed to 'monoclinic'
according to /home/saulius/struct/CIF-dictionaries/cif_core.dic
dictionary named 'cif_core.dic' version 2.4.2 from
2011-04-26.

'_exptl_absorpt_correction_type' value 'MULTI-SCAN'
changed to 'multi-scan' according to
/home/saulius/struct/CIF-dictionaries/cif_core.dic dictionary named
'cif_core.dic' version 2.4.2 from 2011-04-26.

Automatic conversion script
Id: cif_fix_values 1715 2011-07-08 13:25:40Z adriana 

The following automatic conversions were performed:

'_exptl_crystal_density_meas' value 'NONE' was changed to '?' - the
value is perceived as not measured.

Automatic conversion script
Id: cif_fix_values 3008 2015-01-20 13:52:24Z robertas 
;
_cod_original_cell_volume 1328.5(5)
_cod_original_sg_symbol_H-M P2(1)/c
_cod_database_code 4501659

loop_
_symmetry_equiv_pos_as_xyz
'x, y, z'
'-x, y+1/2, -z+1/2'
'-x, -y, -z'
'x, -y-1/2, z-1/2'

loop_
_atom_site_label
_atom_site_type_symbol
_atom_site_fract_x
_atom_site_fract_y
_atom_site_fract_z
_atom_site_U_iso_or_equiv
_atom_site_adp_type
_atom_site_occupancy
_atom_site_symmetry_multiplicity
_atom_site_calc_flag
_atom_site_refinement_flags
Co1 Co 0.0000 0.5000 0.0000 0.02983(13) Uani 1 2 d S
S1 S -0.14384(8) 0.95787(7) 0.10984(5) 0.0578(2) Uani 1 1 d .
N1 N 0.11638(18) 0.60834(18) -0.09248(10) 0.0328(4) Uani 1 1 d .
N2 N 0.2881(2) 0.7526(2) -0.19705(12) 0.0449(5) Uani 1 1 d .
N3 N 0.21448(18) 0.52757(18) 0.06547(11) 0.0335(4) Uani 1 1 d .
N4 N 0.28512(19) 0.49544(18) 0.14463(11) 0.0362(4) Uani 1 1 d .
N5 N 0.43218(18) 0.62446(18) 0.07545(11) 0.0328(4) Uani 1 1 d .
N6 N 0.5528(2) 0.7028(2) 0.05077(12) 0.0464(5) Uani 1 1 d D
H6A H 0.6335 0.6809 0.0883 0.056 Uiso 1 1 d RD
H6B H 0.5352 0.7954 0.0641 0.056 Uiso 1 1 d RD
N7 N 0.6571(2) 0.6097(2) 0.22568(13) 0.0501(5) Uani 1 1 d .
N8 N 0.5861(2) 0.4605(2) 0.36808(12) 0.0526(5) Uani 1 1 d .
N9 N -0.0564(2) 0.6972(2) 0.04600(12) 0.0463(5) Uani 1 1 d .
C1 C 0.3410(2) 0.7200(2) -0.11621(14) 0.0391(5) Uani 1 1 d .
H1 H 0.4373 0.7461 -0.0949 0.047 Uiso 1 1 calc R
C2 C 0.1505(3) 0.7138(2) -0.22382(15) 0.0448(6) Uani 1 1 d .
H2 H 0.1099 0.7359 -0.2794 0.054 Uiso 1 1 calc R
C3 C 0.0645(2) 0.6413(2) -0.17228(13) 0.0401(5) Uani 1 1 d .
H3 H -0.0315 0.6153 -0.1941 0.048 Uiso 1 1 calc R
C4 C 0.2564(2) 0.6487(2) -0.06370(13) 0.0314(5) Uani 1 1 d .
C5 C 0.3034(2) 0.6034(2) 0.02397(12) 0.0307(4) Uani 1 1 d .
C6 C 0.4169(2) 0.5565(2) 0.15016(13) 0.0334(5) Uani 1 1 d .
C7 C 0.5263(2) 0.5467(2) 0.22636(13) 0.0351(5) Uani 1 1 d .
C8 C 0.4920(3) 0.4724(2) 0.29669(14) 0.0438(6) Uani 1 1 d .
H8 H 0.3996 0.4292 0.2939 0.053 Uiso 1 1 calc R
C9 C 0.7162(3) 0.5251(3) 0.36819(17) 0.0572(7) Uani 1 1 d .
H9 H 0.7852 0.5210 0.4171 0.069 Uiso 1 1 calc R
C10 C 0.7513(3) 0.5974(3) 0.29822(18) 0.0605(7) Uani 1 1 d .
H10 H 0.8442 0.6396 0.3012 0.073 Uiso 1 1 calc R
C11 C -0.0915(2) 0.8061(2) 0.07198(13) 0.0364(5) Uani 1 1 d .

loop_
_atom_site_aniso_label
_atom_site_aniso_U_11
_atom_site_aniso_U_22
_atom_site_aniso_U_33
_atom_site_aniso_U_23
_atom_site_aniso_U_13
_atom_site_aniso_U_12
Co1 0.0243(2) 0.0326(2) 0.0325(2) -0.00297(17) 0.00363(15) -0.00247(16)
S1 0.0590(4) 0.0485(4) 0.0660(5) -0.0174(3) 0.0093(3) 0.0107(3)
N1 0.0300(10) 0.0348(9) 0.0337(10) -0.0024(7) 0.0046(7) -0.0008(7)
N2 0.0489(13) 0.0456(11) 0.0415(11) 0.0052(9) 0.0103(9) -0.0018(9)
N3 0.0273(9) 0.0402(10) 0.0322(9) 0.0004(7) 0.0017(7) -0.0026(7)
N4 0.0301(10) 0.0431(10) 0.0343(10) 0.0005(8) 0.0008(7) -0.0031(8)
N5 0.0276(10) 0.0349(10) 0.0358(10) -0.0026(8) 0.0046(7) -0.0045(7)
N6 0.0313(10) 0.0561(12) 0.0522(12) -0.0020(10) 0.0077(9) -0.0169(9)
N7 0.0371(11) 0.0536(12) 0.0560(13) 0.0032(10) -0.0068(9) -0.0096(9)
N8 0.0482(13) 0.0668(14) 0.0402(12) -0.0005(10) -0.0033(9) 0.0023(10)
N9 0.0428(12) 0.0397(11) 0.0570(13) -0.0099(10) 0.0092(9) 0.0013(9)
C1 0.0365(13) 0.0387(12) 0.0431(13) 0.0024(10) 0.0090(10) -0.0030(10)
C2 0.0504(15) 0.0454(13) 0.0381(13) 0.0032(11) 0.0042(11) 0.0013(11)
C3 0.0390(13) 0.0430(13) 0.0372(13) -0.0004(10) 0.0010(10) -0.0003(10)
C4 0.0300(11) 0.0297(11) 0.0348(11) -0.0042(9) 0.0063(9) 0.0007(8)
C5 0.0261(11) 0.0314(11) 0.0348(11) -0.0043(9) 0.0049(9) -0.0032(9)
C6 0.0285(11) 0.0349(11) 0.0367(12) -0.0032(9) 0.0046(9) -0.0009(9)
C7 0.0296(12) 0.0341(11) 0.0407(12) -0.0074(9) 0.0023(9) 0.0017(9)
C8 0.0354(12) 0.0551(15) 0.0397(13) -0.0004(11) 0.0016(10) -0.0025(10)
C9 0.0486(16) 0.0655(18) 0.0509(16) -0.0063(13) -0.0159(12) -0.0014(13)
C10 0.0409(15) 0.0639(17) 0.0708(19) -0.0010(14) -0.0131(13) -0.0146(13)
C11 0.0290(11) 0.0443(13) 0.0354(12) -0.0001(10) 0.0033(9) -0.0018(10)

loop_
_atom_type_symbol
_atom_type_description
_atom_type_scat_dispersion_real
_atom_type_scat_dispersion_imag
_atom_type_scat_source
C C 0.0033 0.0016 'International Tables Vol C Tables 4.2.6.8 and 6.1.1.4'
H H 0.0000 0.0000 'International Tables Vol C Tables 4.2.6.8 and 6.1.1.4'
N N 0.0061 0.0033 'International Tables Vol C Tables 4.2.6.8 and 6.1.1.4'
S S 0.1246 0.1234 'International Tables Vol C Tables 4.2.6.8 and 6.1.1.4'
Co Co 0.3494 0.9721 'International Tables Vol C Tables 4.2.6.8 and 6.1.1.4'

loop_
_geom_angle_atom_site_label_1
_geom_angle_atom_site_label_2
_geom_angle_atom_site_label_3
_geom_angle
_geom_angle_site_symmetry_1
_geom_angle_site_symmetry_3
N9 Co1 N9 180.00(10) . 3_565
N9 Co1 N3 88.87(7) . .
N9 Co1 N3 91.13(7) 3_565 .
N9 Co1 N3 91.13(7) . 3_565
N9 Co1 N3 88.87(7) 3_565 3_565
N3 Co1 N3 180.0 . 3_565
N9 Co1 N1 90.05(7) . .
N9 Co1 N1 89.95(7) 3_565 .
N3 Co1 N1 76.47(6) . .
N3 Co1 N1 103.53(6) 3_565 .
N9 Co1 N1 89.95(7) . 3_565
N9 Co1 N1 90.05(7) 3_565 3_565
N3 Co1 N1 103.53(6) . 3_565
N3 Co1 N1 76.47(6) 3_565 3_565
N1 Co1 N1 180.00(6) . 3_565
C3 N1 C4 117.09(18) . .
C3 N1 Co1 127.42(14) . .
C4 N1 Co1 115.48(13) . .
C2 N2 C1 116.53(19) . .
C5 N3 N4 109.28(16) . .
C5 N3 Co1 114.60(13) . .
N4 N3 Co1 135.91(13) . .
C6 N4 N3 106.16(17) . .
C5 N5 C6 105.74(16) . .
C5 N5 N6 123.57(17) . .
C6 N5 N6 130.69(17) . .
N5 N6 H6A 107.3 . .
N5 N6 H6B 104.4 . .
H6A N6 H6B 102.4 . .
C7 N7 C10 115.2(2) . .
C8 N8 C9 115.9(2) . .
C11 N9 Co1 178.23(18) . .
N2 C1 C4 121.8(2) . .
N2 C1 H1 119.1 . .
C4 C1 H1 119.1 . .
N2 C2 C3 122.5(2) . .
N2 C2 H2 118.8 . .
C3 C2 H2 118.8 . .
N1 C3 C2 121.3(2) . .
N1 C3 H3 119.4 . .
C2 C3 H3 119.4 . .
N1 C4 C1 120.85(19) . .
N1 C4 C5 112.44(17) . .
C1 C4 C5 126.67(19) . .
N3 C5 N5 108.79(17) . .
N3 C5 C4 120.62(17) . .
N5 C5 C4 130.59(18) . .
N4 C6 N5 110.01(18) . .
N4 C6 C7 122.75(19) . .
N5 C6 C7 127.24(19) . .
N7 C7 C8 122.0(2) . .
N7 C7 C6 118.58(19) . .
C8 C7 C6 119.46(19) . .
N8 C8 C7 122.4(2) . .
N8 C8 H8 118.8 . .
C7 C8 H8 118.8 . .
N8 C9 C10 121.9(2) . .
N8 C9 H9 119.1 . .
C10 C9 H9 119.1 . .
N7 C10 C9 122.7(2) . .
N7 C10 H10 118.7 . .
C9 C10 H10 118.7 . .
N9 C11 S1 178.6(2) . .

loop_
_geom_bond_atom_site_label_1
_geom_bond_atom_site_label_2
_geom_bond_distance
_geom_bond_site_symmetry_2
Co1 N9 2.0574(19) .
Co1 N9 2.0574(19) 3_565
Co1 N3 2.1027(17) .
Co1 N3 2.1027(17) 3_565
Co1 N1 2.1736(17) .
Co1 N1 2.1736(16) 3_565
S1 C11 1.625(2) .
N1 C3 1.323(3) .
N1 C4 1.351(3) .
N2 C2 1.320(3) .
N2 C1 1.340(3) .
N3 C5 1.318(2) .
N3 N4 1.362(2) .
N4 C6 1.323(3) .
N5 C5 1.350(2) .
N5 C6 1.366(3) .
N5 N6 1.420(2) .
N6 H6A 0.9037 .
N6 H6B 0.9022 .
N7 C7 1.333(3) .
N7 C10 1.342(3) .
N8 C8 1.327(3) .
N8 C9 1.331(3) .
N9 C11 1.151(3) .
C1 C4 1.381(3) .
C1 H1 0.9300 .
C2 C3 1.384(3) .
C2 H2 0.9300 .
C3 H3 0.9300 .
C4 C5 1.458(3) .
C6 C7 1.460(3) .
C7 C8 1.383(3) .
C8 H8 0.9300 .
C9 C10 1.371(4) .
C9 H9 0.9300 .
C10 H10 0.9300 .

loop_
_geom_torsion_atom_site_label_1
_geom_torsion_atom_site_label_2
_geom_torsion_atom_site_label_3
_geom_torsion_atom_site_label_4
_geom_torsion
_geom_torsion_site_symmetry_1
N9 Co1 N1 C3 -94.33(18) .
N9 Co1 N1 C3 85.67(18) 3_565
N3 Co1 N1 C3 176.85(18) .
N3 Co1 N1 C3 -3.15(18) 3_565
N9 Co1 N1 C4 84.14(14) .
N9 Co1 N1 C4 -95.86(14) 3_565
N3 Co1 N1 C4 -4.68(13) .
N3 Co1 N1 C4 175.32(13) 3_565
N9 Co1 N3 C5 -84.69(15) .
N9 Co1 N3 C5 95.31(15) 3_565
N1 Co1 N3 C5 5.64(14) .
N1 Co1 N3 C5 -174.36(14) 3_565
N9 Co1 N3 N4 89.27(19) .
N9 Co1 N3 N4 -90.73(19) 3_565
N1 Co1 N3 N4 179.6(2) .
N1 Co1 N3 N4 -0.4(2) 3_565
C5 N3 N4 C6 1.4(2) .
Co1 N3 N4 C6 -172.80(15) .
C2 N2 C1 C4 0.4(3) .
C1 N2 C2 C3 -0.9(3) .
C4 N1 C3 C2 0.1(3) .
Co1 N1 C3 C2 178.54(16) .
N2 C2 C3 N1 0.6(4) .
C3 N1 C4 C1 -0.6(3) .
Co1 N1 C4 C1 -179.19(15) .
C3 N1 C4 C5 -178.38(17) .
Co1 N1 C4 C5 3.0(2) .
N2 C1 C4 N1 0.3(3) .
N2 C1 C4 C5 177.82(19) .
N4 N3 C5 N5 -1.1(2) .
Co1 N3 C5 N5 174.45(12) .
N4 N3 C5 C4 178.22(17) .
Co1 N3 C5 C4 -6.2(2) .
C6 N5 C5 N3 0.4(2) .
N6 N5 C5 N3 -179.75(17) .
C6 N5 C5 C4 -178.8(2) .
N6 N5 C5 C4 1.0(3) .
N1 C4 C5 N3 2.1(3) .
C1 C4 C5 N3 -175.6(2) .
N1 C4 C5 N5 -178.74(19) .
C1 C4 C5 N5 3.6(3) .
N3 N4 C6 N5 -1.1(2) .
N3 N4 C6 C7 179.86(18) .
C5 N5 C6 N4 0.5(2) .
N6 N5 C6 N4 -179.36(19) .
C5 N5 C6 C7 179.4(2) .
N6 N5 C6 C7 -0.4(3) .
C10 N7 C7 C8 -0.9(3) .
C10 N7 C7 C6 179.3(2) .
N4 C6 C7 N7 178.9(2) .
N5 C6 C7 N7 0.1(3) .
N4 C6 C7 C8 -0.9(3) .
N5 C6 C7 C8 -179.7(2) .
C9 N8 C8 C7 0.2(3) .
N7 C7 C8 N8 0.8(4) .
C6 C7 C8 N8 -179.4(2) .
C8 N8 C9 C10 -1.0(4) .
C7 N7 C10 C9 0.1(4) .
N8 C9 C10 N7 0.9(4) .
